data_9004100
loop_
_publ_author_name
'Scott, J. D.'

_publ_section_title
;
 Refinement of the crystal structure of dyscrasite, and its implications
 for the structure of allargentum
;
_journal_name_full 'The Canadian Mineralogist'
_journal_page_first 139
_journal_page_last 142
_journal_volume 14
_journal_year 1976
_chemical_formula_sum 'Ag3 Sb'
_chemical_name_mineral Dyscrasite
_space_group_IT_number 25
_symmetry_space_group_name_Hall 'P 2 -2'
_symmetry_space_group_name_H-M 'P m m 2'
_cell_angle_alpha 90
_cell_angle_beta 90
_cell_angle_gamma 90
_cell_length_a 3.008
_cell_length_b 4.828
_cell_length_c 5.214
_cell_formula_units_Z 1
_cell_volume 75.721
_database_code_amcsd 0005121
_exptl_crystal_density_diffrn 9.766
_cod_original_formula_sum 'Sb Ag3'
_cod_database_code 9004100

loop_
_space_group_symop_operation_xyz
x,y,z
x,-y,z
-x,y,z
-x,-y,z

loop_
_atom_site_aniso_label
_atom_site_aniso_U_11
_atom_site_aniso_U_22
_atom_site_aniso_U_33
_atom_site_aniso_U_12
_atom_site_aniso_U_13
_atom_site_aniso_U_23
Sb 0.01728 0.01039 0.01363 0.00000 0.00000 0.00000
Ag1 0.03832 0.03247 0.00372 0.00000 0.00000 0.00000
Ag2 0.00770 0.01724 0.01157 0.00000 0.00000 0.00000
Ag3 0.04171 0.00744 0.01584 0.00000 0.00000 0.00000

loop_
_atom_site_label
_atom_site_fract_x
_atom_site_fract_y
_atom_site_fract_z
Sb 0.00000 0.00000 -0.02488
Ag1 0.50000 0.00000 0.50000
Ag2 0.00000 0.50000 0.64808
Ag3 0.50000 0.50000 0.16016

loop_
_cod_related_entry_id
_cod_related_entry_database
_cod_related_entry_code
1 AMCSD 0005121
